data_7121323
loop_
_publ_author_name
'Balmer, Markus'
'Gottschling, Hannah'
'von H\"anisch, Carsten'

_publ_section_title
;
 Phosphaalkene-substituted organo-group 15 compounds: synthesis and
 characterisation of (NHC)P-EtBu<sub>2</sub> (E = P, As, Sb and Bi).
;
_journal_issue 21
_journal_name_full 'Chemical communications (Cambridge, England)'
_journal_page_first 2659
_journal_page_last 2661
_journal_paper_doi 10.1039/c8cc00899j
_journal_volume 54
_journal_year 2018
_chemical_formula_moiety 'C29 H44 N2 P2'
_chemical_formula_sum 'C29 H44 N2 P2'
_chemical_formula_weight 482.60
_space_group_crystal_system monoclinic
_space_group_IT_number 14
_space_group_name_Hall '-P 2yn'
_space_group_name_H-M_alt 'P 1 21/n 1'
_symmetry_space_group_name_Hall '-P 2yn'
_symmetry_space_group_name_H-M 'P 1 21/n 1'
_atom_sites_solution_hydrogens geom
_atom_sites_solution_primary direct
_audit_creation_date 2017-08-11
_audit_creation_method
;
Olex2 1.2
(compiled 2017.07.20 svn.r3457 for OlexSys, GUI svn.r5370)
;
_audit_update_record
;
2017-11-06 deposited with the CCDC.
2018-02-19 downloaded from the CCDC.
;
_cell_angle_alpha 90
_cell_angle_beta 94.6105(15)
_cell_angle_gamma 90
_cell_formula_units_Z 4
_cell_length_a 9.7612(4)
_cell_length_b 24.4504(10)
_cell_length_c 14.3595(6)
_cell_measurement_reflns_used 9536
_cell_measurement_temperature 100.0
_cell_measurement_theta_max 25.26
_cell_measurement_theta_min 2.43
_cell_volume 3416.0(2)
_computing_cell_refinement 'SAINT v8.37A (Bruker, 2015)'
_computing_data_collection 'SAINT v8.37A (Bruker, 2015)'
_computing_data_reduction 'SAINT v8.37A (Bruker, 2015)'
_computing_molecular_graphics 'Olex2 (Dolomanov et al., 2009)'
_computing_publication_material 'Olex2 (Dolomanov et al., 2009)'
_computing_structure_refinement 'ShelXL (Sheldrick, 2015)'
_computing_structure_solution 'XT (Sheldrick, 2015)'
_diffrn_ambient_temperature 100.0
_diffrn_detector 'Bruker APEX2 area detector'
_diffrn_detector_area_resol_mean 7.9
_diffrn_detector_type 'CCD area detector'
_diffrn_measured_fraction_theta_full 0.999
_diffrn_measured_fraction_theta_max 0.998
_diffrn_measurement_device 'three-circle diffractometer'
_diffrn_measurement_device_type 'Bruker D8 Quest'
_diffrn_measurement_method '\w and \f scans'
_diffrn_radiation_monochromator 'mirror optics'
_diffrn_radiation_probe x-ray
_diffrn_radiation_type MoK\a
_diffrn_radiation_wavelength 0.71073
_diffrn_reflns_av_R_equivalents 0.0419
_diffrn_reflns_av_unetI/netI 0.0128
_diffrn_reflns_Laue_measured_fraction_full 0.999
_diffrn_reflns_Laue_measured_fraction_max 0.998
_diffrn_reflns_limit_h_max 11
_diffrn_reflns_limit_h_min -11
_diffrn_reflns_limit_k_max 29
_diffrn_reflns_limit_k_min -29
_diffrn_reflns_limit_l_max 17
_diffrn_reflns_limit_l_min -17
_diffrn_reflns_number 122745
_diffrn_reflns_point_group_measured_fraction_full 0.999
_diffrn_reflns_point_group_measured_fraction_max 0.998
_diffrn_reflns_theta_full 25.000
_diffrn_reflns_theta_max 25.314
_diffrn_reflns_theta_min 2.191
_diffrn_source 'microfocus sealed X-ray tube'
_diffrn_source_type 'Incoatec I\ms'
_diffrn_standards_number 0
_exptl_absorpt_coefficient_mu 0.143
_exptl_absorpt_correction_T_max 0.7437
_exptl_absorpt_correction_T_min 0.7286
_exptl_absorpt_correction_type multi-scan
_exptl_absorpt_process_details
'SADABS-2014/5 (Bruker,2014/5) was used for absorption correction. wR2(int) was 0.0828 before and 0.0522 after correction. The Ratio of minimum to maximum transmission is 0.9797. The \l/2 correction factor is 0.00150.'
_exptl_crystal_colour colourless
_exptl_crystal_colour_primary colourless
_exptl_crystal_density_diffrn 0.938
_exptl_crystal_description needle
_exptl_crystal_F_000 1048
_exptl_crystal_size_max 0.285
_exptl_crystal_size_mid 0.212
_exptl_crystal_size_min 0.122
_refine_diff_density_max 0.365
_refine_diff_density_min -0.273
_refine_diff_density_rms 0.054
_refine_ls_extinction_method none
_refine_ls_goodness_of_fit_ref 1.056
_refine_ls_hydrogen_treatment constr
_refine_ls_matrix_type full
_refine_ls_number_parameters 320
_refine_ls_number_reflns 6214
_refine_ls_number_restraints 0
_refine_ls_restrained_S_all 1.056
_refine_ls_R_factor_all 0.0419
_refine_ls_R_factor_gt 0.0381
_refine_ls_shift/su_max 0.004
_refine_ls_shift/su_mean 0.000
_refine_ls_structure_factor_coef Fsqd
_refine_ls_weighting_details 'w=1/[\s^2^(Fo^2^)+(0.0540P)^2^+2.3600P] where P=(Fo^2^+2Fc^2^)/3'
_refine_ls_weighting_scheme calc
_refine_ls_wR_factor_gt 0.1042
_refine_ls_wR_factor_ref 0.1069
_reflns_Friedel_coverage 0.000
_reflns_number_gt 5639
_reflns_number_total 6214
_reflns_threshold_expression 'I > 2\s(I)'
_cod_data_source_file c8cc00899j2.cif
_cod_data_source_block compound1
_cod_depositor_comments 'Adding full bibliography for 7121321--7121324.cif.'
_cod_database_code 7121323
_shelx_shelxl_version_number 2016/6
_shelx_space_group_comment
;
The symmetry employed for this shelxl refinement is uniquely defined
by the following loop, which should always be used as a source of
symmetry information in preference to the above space-group names.
They are only intended as comments.
;
_olex2_refinement_description
;
1. Fixed Uiso
 At 1.2 times of:
  All C(H) groups, All C(H,H) groups, All C(H,H,H,H) groups
 At 1.5 times of:
  All C(H,H,H) groups
2. Others
 Sof(C10)=Sof(H10A)=Sof(H10B)=1-FVAR(1)
 Sof(C11)=Sof(H11A)=Sof(H11B)=FVAR(1)
 Fixed Sof: H12C(0.5) H12D(0.5) H12A(0.5) H12B(0.5)
3.a Secondary CH2 refined with riding coordinates:
 C12(H12C,H12D), C12(H12A,H12B), C11(H11A,H11B), C10(H10A,H10B)
3.b Aromatic/amide H refined with riding coordinates:
 C15(H15), C6(H6), C4(H4), C17(H17)
3.c Idealised Me refined as rotating group:
 C1AA(H1AA,H1AB,H1AC), C29(H29A,H29B,H29C), C21(H21A,H21B,H21C), C19(H19A,H19B,
 H19C), C25(H25A,H25B,H25C), C23(H23A,H23B,H23C), C8(H8A,H8B,H8C), C28(H28A,
 H28B,H28C), C20(H20A,H20B,H20C), C9(H9A,H9B,H9C), C24(H24A,H24B,H24C),
 C27(H27A,H27B,H27C)
;
_olex2_submission_special_instructions 'No special instructions were received'

loop_
_space_group_symop_operation_xyz
'x, y, z'
'-x+1/2, y+1/2, -z+1/2'
'-x, -y, -z'
'x-1/2, -y-1/2, z-1/2'

loop_
_atom_site_label
_atom_site_type_symbol
_atom_site_fract_x
_atom_site_fract_y
_atom_site_fract_z
_atom_site_U_iso_or_equiv
_atom_site_adp_type
_atom_site_occupancy
_atom_site_site_symmetry_order
_atom_site_calc_flag
_atom_site_refinement_flags_posn
_atom_site_refinement_flags_occupancy
_atom_site_disorder_assembly
_atom_site_disorder_group
P2 P 0.59902(4) 0.19621(2) 0.19748(3) 0.01313(11) Uani 1 1 d . . . .
P1 P 0.62591(4) 0.11515(2) 0.13606(3) 0.01422(11) Uani 1 1 d . . . .
N2 N 0.84459(13) 0.16555(5) 0.04240(9) 0.0148(3) Uani 1 1 d . . . .
N1 N 0.84084(13) 0.07555(5) 0.05118(9) 0.0161(3) Uani 1 1 d . . . .
C1 C 0.77422(15) 0.12206(6) 0.07499(10) 0.0130(3) Uani 1 1 d . . . .
C18 C 0.69531(15) 0.22197(7) -0.06366(11) 0.0175(3) Uani 1 1 d . . . .
C2 C 0.81532(15) 0.02203(6) 0.08676(11) 0.0155(3) Uani 1 1 d . . . .
C14 C 0.83512(15) 0.26432(6) 0.06497(10) 0.0151(3) Uani 1 1 d . . . .
C13 C 0.78713(15) 0.21798(6) 0.01596(10) 0.0134(3) Uani 1 1 d . . . .
C15 C 0.78546(16) 0.31518(6) 0.03452(11) 0.0196(3) Uani 1 1 d . . . .
H15 H 0.816120 0.347038 0.067867 0.023 Uiso 1 1 calc R . . .
C7 C 0.72826(15) -0.01319(6) 0.03346(11) 0.0162(3) Uani 1 1 d . . . .
C6 C 0.70739(16) -0.06555(6) 0.06783(11) 0.0187(3) Uani 1 1 d . . . .
H6 H 0.647439 -0.089819 0.032629 0.022 Uiso 1 1 calc R . . .
C4 C 0.85932(17) -0.04721(7) 0.20293(12) 0.0227(4) Uani 1 1 d . . . .
H4 H 0.904432 -0.058991 0.260534 0.027 Uiso 1 1 calc R . . .
C26 C 0.41005(15) 0.21082(6) 0.16207(11) 0.0179(3) Uani 1 1 d . . . .
C1AA C 0.65904(18) 0.00487(7) -0.05887(12) 0.0239(4) Uani 1 1 d . . . .
H1AA H 0.609621 0.039181 -0.050477 0.036 Uiso 1 1 calc GR . . .
H1AB H 0.593977 -0.023322 -0.082669 0.036 Uiso 1 1 calc GR . . .
H1AC H 0.728466 0.010506 -0.103583 0.036 Uiso 1 1 calc GR . . .
C22 C 0.61768(16) 0.17650(7) 0.32677(11) 0.0188(3) Uani 1 1 d . . . .
C12 C 0.96323(16) 0.14752(6) -0.00752(12) 0.0193(3) Uani 1 1 d . . . .
H12C H 1.050991 0.156716 0.028448 0.023 Uiso 0.5 1 calc R P A 1
H12D H 0.961752 0.164710 -0.070016 0.023 Uiso 0.5 1 calc R P A 1
H12A H 1.047791 0.167320 0.015365 0.023 Uiso 0.5 1 calc R P B -1
H12B H 0.946090 0.153546 -0.075637 0.023 Uiso 0.5 1 calc R P B -1
C5 C 0.77192(16) -0.08319(6) 0.15219(12) 0.0204(3) Uani 1 1 d . . . .
C29 C 0.39881(18) 0.21492(8) 0.05545(12) 0.0253(4) Uani 1 1 d . . . .
H29A H 0.463059 0.242716 0.036102 0.038 Uiso 1 1 calc GR . . .
H29B H 0.304802 0.225204 0.033189 0.038 Uiso 1 1 calc GR . . .
H29C H 0.421382 0.179470 0.028753 0.038 Uiso 1 1 calc GR . . .
C21 C 0.64706(18) 0.17197(7) -0.11823(11) 0.0248(4) Uani 1 1 d . . . .
H21A H 0.726673 0.152270 -0.138834 0.037 Uiso 1 1 calc GR . . .
H21B H 0.586900 0.183089 -0.172880 0.037 Uiso 1 1 calc GR . . .
H21C H 0.596216 0.148029 -0.078473 0.037 Uiso 1 1 calc GR . . .
C19 C 0.93749(17) 0.25986(7) 0.14841(11) 0.0218(3) Uani 1 1 d . . . .
H19A H 0.895162 0.241032 0.199075 0.033 Uiso 1 1 calc GR . . .
H19B H 0.966479 0.296564 0.169139 0.033 Uiso 1 1 calc GR . . .
H19C H 1.017668 0.239079 0.131476 0.033 Uiso 1 1 calc GR . . .
C16 C 0.69234(17) 0.32061(7) -0.04324(12) 0.0228(4) Uani 1 1 d . . . .
C25 C 0.56179(19) 0.22239(7) 0.38595(12) 0.0257(4) Uani 1 1 d . . . .
H25A H 0.593638 0.257809 0.364146 0.039 Uiso 1 1 calc GR . . .
H25B H 0.594930 0.217184 0.451594 0.039 Uiso 1 1 calc GR . . .
H25C H 0.461096 0.221482 0.379909 0.039 Uiso 1 1 calc GR . . .
C23 C 0.77388(19) 0.17444(9) 0.34989(13) 0.0354(5) Uani 1 1 d . . . .
H23A H 0.813758 0.146492 0.311287 0.053 Uiso 1 1 calc GR . . .
H23B H 0.793790 0.165337 0.416063 0.053 Uiso 1 1 calc GR . . .
H23C H 0.813821 0.210166 0.337096 0.053 Uiso 1 1 calc GR . . .
C17 C 0.64930(16) 0.27374(7) -0.09184(11) 0.0220(4) Uani 1 1 d . . . .
H17 H 0.586788 0.277105 -0.145755 0.026 Uiso 1 1 calc R . . .
C3 C 0.88254(16) 0.00564(6) 0.17164(11) 0.0200(3) Uani 1 1 d . . . .
C8 C 0.9767(2) 0.04389(8) 0.22876(14) 0.0343(4) Uani 1 1 d . . . .
H8A H 1.066045 0.045281 0.202287 0.051 Uiso 1 1 calc GR . . .
H8B H 0.988943 0.030673 0.293325 0.051 Uiso 1 1 calc GR . . .
H8C H 0.936183 0.080582 0.227827 0.051 Uiso 1 1 calc GR . . .
C28 C 0.37272(19) 0.26754(8) 0.19888(14) 0.0310(4) Uani 1 1 d . . . .
H28A H 0.369065 0.265883 0.266820 0.046 Uiso 1 1 calc GR . . .
H28B H 0.282832 0.278714 0.169754 0.046 Uiso 1 1 calc GR . . .
H28C H 0.442493 0.294163 0.183502 0.046 Uiso 1 1 calc GR . . .
C20 C 0.6403(2) 0.37613(8) -0.07533(15) 0.0363(5) Uani 1 1 d . . . .
H20A H 0.586527 0.392216 -0.027493 0.054 Uiso 1 1 calc GR . . .
H20B H 0.582187 0.372291 -0.133848 0.054 Uiso 1 1 calc GR . . .
H20C H 0.718494 0.399944 -0.085490 0.054 Uiso 1 1 calc GR . . .
C9 C 0.7458(2) -0.13973(7) 0.18913(14) 0.0314(4) Uani 1 1 d . . . .
H9A H 0.669585 -0.138324 0.229503 0.047 Uiso 1 1 calc GR . . .
H9B H 0.828714 -0.153008 0.225160 0.047 Uiso 1 1 calc GR . . .
H9C H 0.722227 -0.164565 0.136714 0.047 Uiso 1 1 calc GR . . .
C24 C 0.5546(2) 0.12250(7) 0.35446(12) 0.0302(4) Uani 1 1 d . . . .
H24A H 0.454567 0.124066 0.341322 0.045 Uiso 1 1 calc GR . . .
H24B H 0.576772 0.116039 0.421331 0.045 Uiso 1 1 calc GR . . .
H24C H 0.591782 0.092654 0.318557 0.045 Uiso 1 1 calc GR . . .
C27 C 0.30788(17) 0.16816(8) 0.19129(13) 0.0276(4) Uani 1 1 d . . . .
H27A H 0.335723 0.131870 0.170813 0.041 Uiso 1 1 calc GR . . .
H27B H 0.216016 0.176743 0.162399 0.041 Uiso 1 1 calc GR . . .
H27C H 0.306239 0.168447 0.259437 0.041 Uiso 1 1 calc GR . . .
C11 C 0.9441(14) 0.0844(4) -0.0158(10) 0.021(2) Uani 0.41(2) 1 d . P C 1
H11A H 0.909696 0.073462 -0.079821 0.025 Uiso 0.41(2) 1 calc R P C 1
H11B H 1.030563 0.064657 0.002547 0.025 Uiso 0.41(2) 1 calc R P C 1
C10 C 0.9753(8) 0.0873(3) 0.0147(7) 0.0199(13) Uani 0.59(2) 1 d . P C -1
H10A H 0.988477 0.065521 -0.041994 0.024 Uiso 0.59(2) 1 calc R P C -1
H10B H 1.052101 0.079993 0.062342 0.024 Uiso 0.59(2) 1 calc R P C -1

loop_
_atom_site_aniso_label
_atom_site_aniso_U_11
_atom_site_aniso_U_22
_atom_site_aniso_U_33
_atom_site_aniso_U_23
_atom_site_aniso_U_13
_atom_site_aniso_U_12
P2 0.01134(19) 0.0137(2) 0.0148(2) -0.00294(14) 0.00339(14) 0.00090(14)
P1 0.0134(2) 0.0123(2) 0.0178(2) -0.00282(14) 0.00664(15) -0.00030(14)
N2 0.0128(6) 0.0118(6) 0.0206(7) 0.0003(5) 0.0065(5) 0.0013(5)
N1 0.0154(6) 0.0110(6) 0.0233(7) -0.0025(5) 0.0101(5) 0.0008(5)
C1 0.0128(7) 0.0128(7) 0.0132(7) -0.0019(5) 0.0003(6) 0.0003(6)
C18 0.0128(7) 0.0241(8) 0.0162(7) 0.0018(6) 0.0050(6) -0.0036(6)
C2 0.0145(7) 0.0106(7) 0.0226(8) -0.0022(6) 0.0081(6) 0.0019(6)
C14 0.0131(7) 0.0164(8) 0.0164(7) -0.0006(6) 0.0052(6) 0.0005(6)
C13 0.0124(7) 0.0130(7) 0.0157(7) 0.0016(6) 0.0059(6) 0.0008(6)
C15 0.0206(8) 0.0137(7) 0.0256(8) -0.0005(6) 0.0089(6) 0.0014(6)
C7 0.0138(7) 0.0155(7) 0.0202(8) -0.0032(6) 0.0067(6) 0.0029(6)
C6 0.0144(7) 0.0146(8) 0.0276(9) -0.0050(6) 0.0052(6) -0.0013(6)
C4 0.0266(9) 0.0209(8) 0.0206(8) 0.0006(6) 0.0021(7) 0.0050(7)
C26 0.0136(7) 0.0201(8) 0.0200(8) -0.0016(6) 0.0016(6) 0.0048(6)
C1AA 0.0261(9) 0.0203(8) 0.0250(9) -0.0021(7) -0.0005(7) -0.0006(7)
C22 0.0178(8) 0.0247(8) 0.0141(7) -0.0041(6) 0.0020(6) 0.0022(6)
C12 0.0147(8) 0.0169(8) 0.0277(8) -0.0019(6) 0.0099(6) 0.0000(6)
C5 0.0199(8) 0.0162(8) 0.0265(9) 0.0002(6) 0.0100(7) 0.0024(6)
C29 0.0204(8) 0.0324(10) 0.0229(9) 0.0030(7) 0.0000(7) 0.0081(7)
C21 0.0233(9) 0.0327(10) 0.0181(8) -0.0019(7) 0.0002(7) -0.0094(7)
C19 0.0217(8) 0.0205(8) 0.0227(8) -0.0039(7) -0.0021(7) -0.0010(7)
C16 0.0174(8) 0.0221(8) 0.0301(9) 0.0111(7) 0.0091(7) 0.0056(7)
C25 0.0297(9) 0.0290(9) 0.0195(8) -0.0083(7) 0.0080(7) -0.0018(7)
C23 0.0226(9) 0.0630(14) 0.0202(9) -0.0046(9) -0.0012(7) 0.0105(9)
C17 0.0140(8) 0.0312(9) 0.0207(8) 0.0106(7) 0.0011(6) -0.0001(7)
C3 0.0189(8) 0.0171(8) 0.0243(8) -0.0056(6) 0.0029(6) 0.0010(6)
C8 0.0378(11) 0.0242(9) 0.0386(11) -0.0054(8) -0.0114(8) -0.0013(8)
C28 0.0247(9) 0.0300(10) 0.0379(10) -0.0076(8) 0.0009(8) 0.0134(8)
C20 0.0313(10) 0.0281(10) 0.0503(12) 0.0175(9) 0.0083(9) 0.0112(8)
C9 0.0370(11) 0.0205(9) 0.0371(10) 0.0071(8) 0.0067(8) -0.0011(8)
C24 0.0465(11) 0.0248(9) 0.0194(9) 0.0040(7) 0.0042(8) 0.0015(8)
C27 0.0128(8) 0.0360(10) 0.0344(10) 0.0037(8) 0.0040(7) 0.0009(7)
C11 0.022(5) 0.014(3) 0.029(5) -0.003(3) 0.017(3) -0.001(3)
C10 0.019(3) 0.0183(19) 0.024(3) -0.005(2) 0.011(2) -0.0003(18)

loop_
_atom_type_symbol
_atom_type_description
_atom_type_scat_dispersion_real
_atom_type_scat_dispersion_imag
_atom_type_scat_source
C C 0.0033 0.0016 'International Tables Vol C Tables 4.2.6.8 and 6.1.1.4'
H H 0.0000 0.0000 'International Tables Vol C Tables 4.2.6.8 and 6.1.1.4'
N N 0.0061 0.0033 'International Tables Vol C Tables 4.2.6.8 and 6.1.1.4'
P P 0.1023 0.0942 'International Tables Vol C Tables 4.2.6.8 and 6.1.1.4'

loop_
_geom_angle_atom_site_label_1
_geom_angle_atom_site_label_2
_geom_angle_atom_site_label_3
_geom_angle
C26 P2 P1 101.91(5)
C26 P2 C22 108.70(7)
C22 P2 P1 99.06(5)
C1 P1 P2 104.09(5)
C1 N2 C13 125.95(12)
C1 N2 C12 111.62(12)
C13 N2 C12 116.24(12)
C1 N1 C2 124.77(12)
C1 N1 C11 114.0(4)
C1 N1 C10 112.3(3)
C2 N1 C11 121.2(4)
C2 N1 C10 119.2(3)
C11 N1 C10 20.2(4)
N2 C1 P1 134.46(11)
N1 C1 P1 118.14(11)
N1 C1 N2 107.39(12)
C13 C18 C21 121.44(14)
C17 C18 C13 118.14(14)
C17 C18 C21 120.42(15)
C7 C2 N1 118.92(14)
C7 C2 C3 121.67(14)
C3 C2 N1 119.35(14)
C13 C14 C19 121.25(14)
C15 C14 C13 118.21(14)
C15 C14 C19 120.54(14)
C18 C13 N2 119.26(13)
C14 C13 N2 118.87(13)
C14 C13 C18 121.54(14)
C16 C15 C14 121.79(15)
C2 C7 C1AA 120.86(14)
C6 C7 C2 118.24(14)
C6 C7 C1AA 120.90(14)
C5 C6 C7 121.71(15)
C5 C4 C3 121.80(15)
C29 C26 P2 105.62(10)
C29 C26 C28 106.55(14)
C28 C26 P2 109.14(11)
C27 C26 P2 116.00(11)
C27 C26 C29 108.93(14)
C27 C26 C28 110.11(14)
C25 C22 P2 110.06(11)
C25 C22 C23 107.19(14)
C23 C22 P2 103.52(11)
C24 C22 P2 117.57(11)
C24 C22 C25 108.66(14)
C24 C22 C23 109.30(15)
N2 C12 C11 103.8(4)
N2 C12 C10 103.8(3)
C10 C12 C11 19.4(3)
C6 C5 C4 118.48(15)
C6 C5 C9 120.90(15)
C4 C5 C9 120.60(16)
C15 C16 C17 118.51(15)
C15 C16 C20 120.94(17)
C17 C16 C20 120.54(16)
C16 C17 C18 121.77(15)
C2 C3 C8 121.37(15)
C4 C3 C2 118.09(15)
C4 C3 C8 120.54(15)
N1 C11 C12 100.5(6)
C10 C11 N1 81.5(19)
C10 C11 C12 75.1(19)
N1 C10 C12 102.0(4)
C11 C10 N1 78.2(19)
C11 C10 C12 85.6(19)

loop_
_geom_bond_atom_site_label_1
_geom_bond_atom_site_label_2
_geom_bond_distance
P2 P1 2.1937(5)
P2 C26 1.9073(15)
P2 C22 1.9125(16)
P1 C1 1.7600(15)
N2 C1 1.3687(19)
N2 C13 1.4380(19)
N2 C12 1.4774(19)
N1 C1 1.3670(19)
N1 C2 1.4339(19)
N1 C11 1.464(10)
N1 C10 1.480(8)
C18 C13 1.398(2)
C18 C21 1.507(2)
C18 C17 1.392(2)
C2 C7 1.394(2)
C2 C3 1.396(2)
C14 C13 1.395(2)
C14 C15 1.392(2)
C14 C19 1.501(2)
C15 C16 1.388(2)
C7 C6 1.393(2)
C7 C1AA 1.505(2)
C6 C5 1.388(2)
C4 C5 1.390(2)
C4 C3 1.393(2)
C26 C29 1.529(2)
C26 C28 1.538(2)
C26 C27 1.525(2)
C22 C25 1.534(2)
C22 C23 1.535(2)
C22 C24 1.523(2)
C12 C11 1.557(11)
C12 C10 1.509(8)
C5 C9 1.510(2)
C16 C17 1.389(2)
C16 C20 1.508(2)
C3 C8 1.507(2)
C11 C10 0.518(9)

loop_
_smtbx_masks_void_nr
_smtbx_masks_void_average_x
_smtbx_masks_void_average_y
_smtbx_masks_void_average_z
_smtbx_masks_void_volume
_smtbx_masks_void_count_electrons
1 -0.888 0.000 0.500 443.4 83.4
2 -0.051 0.500 0.000 443.4 83.4
